data_7059767
loop_
_publ_author_name
'Parveen, Sheikdawood'
'Nguyen, Hung Huy'
'Premkumar, Thathan'
'Puschmann, Horst'
'Govindarajan, Subbiah'

_publ_section_title
;
 Nano spinel cobaltites and their catalytic and electrochemical
 properties: facile synthesis of metal (Co, Ni, and Zn) and mixed metal
 (Co--Ni and Co--Zn) complexes of Schiff bases prepared from
 \a-ketoglutaric acid and ethyl carbazate
;
_journal_issue 29
_journal_name_full 'New Journal of Chemistry'
_journal_page_first 12729
_journal_page_last 12740
_journal_paper_doi 10.1039/D0NJ01016B
_journal_volume 44
_journal_year 2020
_chemical_formula_moiety 'C16 H22 Co0.67 N4 Ni0.33 O12'
_chemical_formula_sum 'C16 H22 Co0.66 N4 Ni0.33 O12'
_chemical_formula_weight 521.23
_space_group_crystal_system monoclinic
_space_group_IT_number 15
_space_group_name_Hall '-C 2yc'
_space_group_name_H-M_alt 'C 1 2/c 1'
_atom_sites_solution_hydrogens geom
_atom_sites_solution_primary dual
_audit_creation_date 2019-01-29
_audit_creation_method
;
Olex2 1.2
(compiled 2018.05.29 svn.r3508 for OlexSys, GUI svn.r5506)
;
_audit_update_record
;
2019-02-01 deposited with the CCDC.	2020-07-02 downloaded from the CCDC.
;
_cell_angle_alpha 90
_cell_angle_beta 95.7330(10)
_cell_angle_gamma 90
_cell_formula_units_Z 4
_cell_length_a 20.6312(8)
_cell_length_b 9.2643(4)
_cell_length_c 11.2605(4)
_cell_measurement_reflns_used 9636
_cell_measurement_temperature 298.0
_cell_measurement_theta_max 28.311
_cell_measurement_theta_min 2.961
_cell_volume 2141.50(15)
_computing_cell_refinement 'SAINT v8.34A (Bruker, 2013)'
_computing_data_reduction 'SAINT v8.34A (Bruker, 2013)'
_computing_molecular_graphics 'Olex2 (Dolomanov et al., 2009)'
_computing_publication_material 'Olex2 (Dolomanov et al., 2009)'
_computing_structure_refinement 'ShelXL (Sheldrick, 2015)'
_computing_structure_solution 'ShelXT (Sheldrick, 2015)'
_diffrn_ambient_temperature 298.0
_diffrn_measured_fraction_theta_full 0.999
_diffrn_measured_fraction_theta_max 0.999
_diffrn_measurement_device_type 'Bruker D8 Quest CMOS'
_diffrn_measurement_method '\f and \w scans'
_diffrn_radiation_type MoK\a
_diffrn_radiation_wavelength 0.71073
_diffrn_reflns_av_R_equivalents 0.0279
_diffrn_reflns_av_unetI/netI 0.0120
_diffrn_reflns_Laue_measured_fraction_full 0.999
_diffrn_reflns_Laue_measured_fraction_max 0.999
_diffrn_reflns_limit_h_max 27
_diffrn_reflns_limit_h_min -27
_diffrn_reflns_limit_k_max 12
_diffrn_reflns_limit_k_min -12
_diffrn_reflns_limit_l_max 15
_diffrn_reflns_limit_l_min -13
_diffrn_reflns_number 34629
_diffrn_reflns_point_group_measured_fraction_full 0.999
_diffrn_reflns_point_group_measured_fraction_max 0.999
_diffrn_reflns_theta_full 25.242
_diffrn_reflns_theta_max 28.329
_diffrn_reflns_theta_min 2.960
_diffrn_standards_number 0
_exptl_absorpt_coefficient_mu 0.908
_exptl_absorpt_correction_T_max 0.7457
_exptl_absorpt_correction_T_min 0.7115
_exptl_absorpt_correction_type multi-scan
_exptl_absorpt_process_details
'SADABS-2014/2 (Bruker,2014/2) was used for absorption correction. wR2(int) was 0.0523 before and 0.0451 after correction. The Ratio of minimum to maximum transmission is 0.9541. The \l/2 correction factor is 0.00150.'
_exptl_crystal_colour 'clear greenish green'
_exptl_crystal_colour_lustre clear
_exptl_crystal_colour_modifier greenish
_exptl_crystal_colour_primary green
_exptl_crystal_density_diffrn 1.617
_exptl_crystal_description Block
_exptl_crystal_F_000 1077
_exptl_crystal_size_max 0.32
_exptl_crystal_size_mid 0.3
_exptl_crystal_size_min 0.25
_refine_diff_density_max 0.430
_refine_diff_density_min -0.434
_refine_diff_density_rms 0.049
_refine_ls_extinction_method none
_refine_ls_goodness_of_fit_ref 1.047
_refine_ls_hydrogen_treatment mixed
_refine_ls_matrix_type full
_refine_ls_number_parameters 157
_refine_ls_number_reflns 2671
_refine_ls_number_restraints 0
_refine_ls_restrained_S_all 1.047
_refine_ls_R_factor_all 0.0316
_refine_ls_R_factor_gt 0.0276
_refine_ls_shift/su_max 0.000
_refine_ls_shift/su_mean 0.000
_refine_ls_structure_factor_coef Fsqd
_refine_ls_weighting_details 'w=1/[\s^2^(Fo^2^)+(0.0322P)^2^+2.2512P] where P=(Fo^2^+2Fc^2^)/3'
_refine_ls_weighting_scheme calc
_refine_ls_wR_factor_gt 0.0676
_refine_ls_wR_factor_ref 0.0697
_reflns_Friedel_coverage 0.000
_reflns_number_gt 2440
_reflns_number_total 2671
_reflns_threshold_expression 'I > 2\s(I)'
_cod_data_source_file d0nj01016b2.cif
_cod_data_source_block nhindncke_0m
_cod_depositor_comments
;Adding full bibliography for 7059765--7059769.cif.

 Adding full bibliography for 7059765--7059769.cif.
;
_cod_database_code 7059767
_shelx_shelxl_version_number 2016/6
_shelx_space_group_comment
;
The symmetry employed for this shelxl refinement is uniquely defined
by the following loop, which should always be used as a source of
symmetry information in preference to the above space-group names.
They are only intended as comments.
;
_shelx_estimated_absorpt_t_max 0.805
_shelx_estimated_absorpt_t_min 0.760
_olex2_refinement_description
;
1. Fixed Uiso
 At 1.2 times of:
  All H(H) groups, All N(H) groups
 At 1.5 times of:
  All C(H,H,H) groups
2. Shared sites
{Ni, Co}
3. Uiso/Uaniso restraints and constraints
Uanis(Ni) = Uanis(Co)
4. Others
 Fixed Sof: Ni(0.167) Co(0.333)
5.a Secondary CH2 refined with riding coordinates:
 C3(H3A,H3B), C4(H4A,H4B), C7(H7A,H7B)
5.b Aromatic/amide H refined with riding coordinates:
 N2(H2)
5.c Idealised Me refined as rotating group:
 C8(H8A,H8B,H8C)
5.d Idealised tetrahedral OH refined as rotating group:
 O3(H3)
;
_olex2_submission_special_instructions 'No special instructions were received'

loop_
_space_group_symop_operation_xyz
'x, y, z'
'-x, y, -z+1/2'
'x+1/2, y+1/2, z'
'-x+1/2, y+1/2, -z+1/2'
'-x, -y, -z'
'x, -y, z-1/2'
'-x+1/2, -y+1/2, -z'
'x+1/2, -y+1/2, z-1/2'

loop_
_atom_site_label
_atom_site_type_symbol
_atom_site_fract_x
_atom_site_fract_y
_atom_site_fract_z
_atom_site_U_iso_or_equiv
_atom_site_adp_type
_atom_site_occupancy
_atom_site_site_symmetry_order
_atom_site_calc_flag
_atom_site_refinement_flags_posn
_atom_site_refinement_flags_adp
_atom_site_refinement_flags_occupancy
_atom_site_disorder_assembly
_atom_site_disorder_group
Ni Ni 0.500000 0.43641(3) 0.750000 0.02277(8) Uani 0.334 2 d S T P . .
Co Co 0.500000 0.43641(3) 0.750000 0.02277(8) Uani 0.666 2 d S T P . .
O1 O 0.42934(5) 0.58466(12) 0.78349(9) 0.0308(2) Uani 1 1 d . . . . .
N1 N 0.43897(5) 0.43194(12) 0.59862(9) 0.0214(2) Uani 1 1 d . . . . .
C1 C 0.38298(7) 0.60064(16) 0.70046(12) 0.0251(3) Uani 1 1 d . . . . .
O2 O 0.33756(5) 0.68630(13) 0.70108(10) 0.0392(3) Uani 1 1 d . . . . .
N2 N 0.45503(5) 0.33728(13) 0.51282(9) 0.0246(2) Uani 1 1 d . . . . .
H2 H 0.431700 0.324853 0.445945 0.030 Uiso 1 1 calc R . . . .
C2 C 0.38597(6) 0.50452(15) 0.59111(11) 0.0218(3) Uani 1 1 d . . . . .
O3 O 0.18989(6) 0.38000(16) 0.63400(13) 0.0487(3) Uani 1 1 d . . . . .
H3 H 0.185597 0.318172 0.684733 0.069(8) Uiso 1 1 calc GR . . . .
C3 C 0.33338(6) 0.50180(17) 0.48918(12) 0.0281(3) Uani 1 1 d . . . . .
H3A H 0.339255 0.416315 0.441687 0.034(5) Uiso 1 1 calc R . . . .
H3B H 0.338879 0.585094 0.438969 0.041 Uiso 1 1 calc R . . . .
O4 O 0.29256(7) 0.3086(2) 0.65874(18) 0.0813(6) Uani 1 1 d . . . . .
C4 C 0.26354(7) 0.50214(17) 0.52387(13) 0.0304(3) Uani 1 1 d . . . . .
H4A H 0.254403 0.595570 0.557324 0.037(5) Uiso 1 1 calc R . . . .
H4B H 0.233661 0.488483 0.452624 0.040(5) Uiso 1 1 calc R . . . .
O5 O 0.54257(5) 0.27438(12) 0.64250(9) 0.0316(2) Uani 1 1 d . . . . .
C5 C 0.25162(7) 0.38682(18) 0.61267(14) 0.0338(3) Uani 1 1 d . . . . .
O6 O 0.52693(5) 0.18276(12) 0.45530(9) 0.0332(2) Uani 1 1 d . . . . .
C6 C 0.51162(7) 0.26476(15) 0.54398(12) 0.0247(3) Uani 1 1 d . . . . .
C7 C 0.58282(8) 0.08542(18) 0.47872(16) 0.0372(4) Uani 1 1 d . . . . .
H7A H 0.576414 0.020968 0.544425 0.047(5) Uiso 1 1 calc R . . . .
H7B H 0.622514 0.140085 0.498703 0.056 Uiso 1 1 calc R . . . .
C8 C 0.58679(9) 0.00140(19) 0.36560(17) 0.0436(4) Uani 1 1 d . . . . .
H8A H 0.596840 0.065737 0.303170 0.065 Uiso 1 1 calc GR . . . .
H8B H 0.545755 -0.044844 0.343137 0.065 Uiso 1 1 calc GR . . . .
H8C H 0.620326 -0.070405 0.378201 0.065 Uiso 1 1 calc GR . . . .

loop_
_atom_site_aniso_label
_atom_site_aniso_U_11
_atom_site_aniso_U_22
_atom_site_aniso_U_33
_atom_site_aniso_U_23
_atom_site_aniso_U_13
_atom_site_aniso_U_12
Ni 0.01978(13) 0.03417(15) 0.01393(12) 0.000 -0.00039(8) 0.000
Co 0.01978(13) 0.03417(15) 0.01393(12) 0.000 -0.00039(8) 0.000
O1 0.0290(5) 0.0440(6) 0.0190(4) -0.0075(4) 0.0007(4) 0.0030(4)
N1 0.0213(5) 0.0280(6) 0.0152(5) -0.0009(4) 0.0025(4) -0.0005(4)
C1 0.0241(6) 0.0322(7) 0.0199(6) -0.0026(5) 0.0058(5) -0.0010(5)
O2 0.0351(6) 0.0469(7) 0.0357(6) -0.0106(5) 0.0033(5) 0.0133(5)
N2 0.0252(6) 0.0326(6) 0.0158(5) -0.0027(4) 0.0001(4) 0.0048(5)
C2 0.0199(6) 0.0283(6) 0.0175(5) 0.0006(5) 0.0030(5) -0.0018(5)
O3 0.0301(6) 0.0634(8) 0.0544(8) 0.0217(7) 0.0130(5) -0.0005(6)
C3 0.0211(6) 0.0419(8) 0.0209(6) 0.0009(6) 0.0001(5) 0.0000(6)
O4 0.0381(7) 0.0889(12) 0.1184(15) 0.0699(11) 0.0165(8) 0.0141(8)
C4 0.0201(6) 0.0381(8) 0.0326(7) 0.0054(6) -0.0003(5) 0.0009(6)
O5 0.0286(5) 0.0410(6) 0.0240(5) -0.0014(4) -0.0025(4) 0.0077(4)
C5 0.0258(7) 0.0372(8) 0.0386(8) 0.0044(7) 0.0043(6) -0.0020(6)
O6 0.0346(6) 0.0394(6) 0.0255(5) -0.0047(4) 0.0020(4) 0.0127(5)
C6 0.0248(6) 0.0276(7) 0.0221(6) 0.0019(5) 0.0045(5) 0.0011(5)
C7 0.0296(7) 0.0373(8) 0.0444(9) -0.0045(7) 0.0022(6) 0.0089(6)
C8 0.0412(9) 0.0375(9) 0.0544(10) -0.0112(8) 0.0155(8) 0.0023(7)

loop_
_atom_type_symbol
_atom_type_description
_atom_type_scat_dispersion_real
_atom_type_scat_dispersion_imag
_atom_type_scat_source
C C 0.0033 0.0016 'International Tables Vol C Tables 4.2.6.8 and 6.1.1.4'
H H 0.0000 0.0000 'International Tables Vol C Tables 4.2.6.8 and 6.1.1.4'
Co Co 0.3494 0.9721 'International Tables Vol C Tables 4.2.6.8 and 6.1.1.4'
N N 0.0061 0.0033 'International Tables Vol C Tables 4.2.6.8 and 6.1.1.4'
Ni Ni 0.3393 1.1124 'International Tables Vol C Tables 4.2.6.8 and 6.1.1.4'
O O 0.0106 0.0060 'International Tables Vol C Tables 4.2.6.8 and 6.1.1.4'

loop_
_geom_angle_atom_site_label_1
_geom_angle_atom_site_label_2
_geom_angle_atom_site_label_3
_geom_angle
_geom_angle_site_symmetry_1
_geom_angle_site_symmetry_3
_geom_angle_publ_flag
O1 Ni O1 96.61(6) . 2_656 ?
O1 Ni O5 91.48(4) . 2_656 ?
O1 Ni O5 153.52(4) 2_656 2_656 ?
O1 Ni O5 153.52(4) . . ?
O1 Ni O5 91.48(4) 2_656 . ?
N1 Ni O1 104.59(4) 2_656 . ?
N1 Ni O1 77.02(4) 2_656 2_656 ?
N1 Ni O1 104.59(4) . 2_656 ?
N1 Ni O1 77.02(4) . . ?
N1 Ni N1 177.64(7) 2_656 . ?
N1 Ni O5 76.54(4) . . ?
N1 Ni O5 101.78(4) . 2_656 ?
N1 Ni O5 101.79(4) 2_656 . ?
N1 Ni O5 76.54(4) 2_656 2_656 ?
O5 Ni O5 92.39(6) 2_656 . ?
C1 O1 Ni 115.72(9) . . ?
N2 N1 Ni 115.78(8) . . ?
C2 N1 Ni 120.17(9) . . ?
C2 N1 N2 123.73(11) . . ?
O1 C1 C2 115.80(12) . . ?
O2 C1 O1 125.90(13) . . ?
O2 C1 C2 118.29(12) . . ?
N1 N2 H2 123.4 . . ?
C6 N2 N1 113.30(11) . . ?
C6 N2 H2 123.4 . . ?
N1 C2 C1 110.90(11) . . ?
N1 C2 C3 126.19(12) . . ?
C3 C2 C1 122.90(12) . . ?
C5 O3 H3 109.5 . . ?
C2 C3 H3A 108.4 . . ?
C2 C3 H3B 108.4 . . ?
C2 C3 C4 115.63(11) . . ?
H3A C3 H3B 107.4 . . ?
C4 C3 H3A 108.4 . . ?
C4 C3 H3B 108.4 . . ?
C3 C4 H4A 109.0 . . ?
C3 C4 H4B 109.0 . . ?
H4A C4 H4B 107.8 . . ?
C5 C4 C3 112.95(12) . . ?
C5 C4 H4A 109.0 . . ?
C5 C4 H4B 109.0 . . ?
C6 O5 Ni 110.60(9) . . ?
O3 C5 C4 112.36(13) . . ?
O4 C5 O3 123.10(16) . . ?
O4 C5 C4 124.54(14) . . ?
C6 O6 C7 117.50(12) . . ?
O5 C6 N2 123.53(12) . . ?
O5 C6 O6 125.76(13) . . ?
O6 C6 N2 110.69(11) . . ?
O6 C7 H7A 110.5 . . ?
O6 C7 H7B 110.5 . . ?
O6 C7 C8 105.94(13) . . ?
H7A C7 H7B 108.7 . . ?
C8 C7 H7A 110.5 . . ?
C8 C7 H7B 110.5 . . ?
C7 C8 H8A 109.5 . . ?
C7 C8 H8B 109.5 . . ?
C7 C8 H8C 109.5 . . ?
H8A C8 H8B 109.5 . . ?
H8A C8 H8C 109.5 . . ?
H8B C8 H8C 109.5 . . ?

loop_
_geom_bond_atom_site_label_1
_geom_bond_atom_site_label_2
_geom_bond_distance
_geom_bond_site_symmetry_2
_geom_bond_publ_flag
Ni O1 2.0649(10) 2_656 ?
Ni O1 2.0648(10) . ?
Ni N1 2.0159(11) . ?
Ni N1 2.0159(11) 2_656 ?
Ni O5 2.1685(10) 2_656 ?
Ni O5 2.1685(10) . ?
O1 C1 1.2777(17) . ?
N1 N2 1.3697(15) . ?
N1 C2 1.2793(17) . ?
C1 O2 1.2286(17) . ?
C1 C2 1.5258(18) . ?
N2 H2 0.8600 . ?
N2 C6 1.3622(17) . ?
C2 C3 1.4988(17) . ?
O3 H3 0.8200 . ?
O3 C5 1.3209(18) . ?
C3 H3A 0.9700 . ?
C3 H3B 0.9700 . ?
C3 C4 1.5300(18) . ?
O4 C5 1.192(2) . ?
C4 H4A 0.9700 . ?
C4 H4B 0.9700 . ?
C4 C5 1.500(2) . ?
O5 C6 1.2268(17) . ?
O6 C6 1.3180(17) . ?
O6 C7 1.4669(18) . ?
C7 H7A 0.9700 . ?
C7 H7B 0.9700 . ?
C7 C8 1.502(2) . ?
C8 H8A 0.9600 . ?
C8 H8B 0.9600 . ?
C8 H8C 0.9600 . ?
